data_7237869
loop_
_publ_author_name
'Ma, Fulong'
'Cheng, Yu'
'Zheng, Yu'
'Ji, Hefang'
'Hasrat, Kamran'
'Qi, Zhengjian'

_publ_section_title
;
 Rational design of thermally activated delayed fluorescence emitters with
 aggregation-induced emission employing combined charge transfer pathways
 for fabricating efficient non-doped OLEDs
;
_journal_issue 30
_journal_name_full 'Journal of Materials Chemistry C'
_journal_page_first 9413
_journal_paper_doi 10.1039/C9TC02467K
_journal_volume 7
_journal_year 2019
_chemical_formula_sum 'C68 H44 N2 O2 S2'
_chemical_formula_weight 985.17
_space_group_crystal_system monoclinic
_space_group_IT_number 15
_space_group_name_Hall '-C 2yc'
_space_group_name_H-M_alt 'C 1 2/c 1'
_atom_sites_solution_hydrogens geom
_audit_update_record
;
2019-05-10 deposited with the CCDC.	2019-07-02 downloaded from the CCDC.
;
_cell_angle_alpha 90
_cell_angle_beta 98.189(2)
_cell_angle_gamma 90
_cell_formula_units_Z 4
_cell_length_a 24.5727(13)
_cell_length_b 11.4734(5)
_cell_length_c 23.3323(11)
_cell_measurement_reflns_used 9942
_cell_measurement_temperature 193.(2)
_cell_measurement_theta_max 55.3869
_cell_measurement_theta_min 3.1615
_cell_volume 6511.1(5)
_computing_cell_refinement 'SAINT V8.38A (Bruker AXS Inc., 2017)'
_computing_data_reduction 'SAINT V8.38A (Bruker AXS Inc., 2017)'
_computing_molecular_graphics 'shelXle (C.B. Huebschle, rev 924)'
_computing_structure_refinement 'SHELXL-2018/3 (Sheldrick, 2018)'
_computing_structure_solution 'SHELXT 2014/5 (Sheldrick, 2014)'
_diffrn_ambient_temperature 193.(2)
_diffrn_detector_area_resol_mean 7.3910
_diffrn_measured_fraction_theta_full 0.996
_diffrn_measured_fraction_theta_max 0.996
_diffrn_measurement_device_type 'Bruker D8 VENTURE PHOTON II'
_diffrn_radiation_monochromator 'Helios Multi-layer Optic'
_diffrn_radiation_type ' Ga K\a'
_diffrn_radiation_wavelength 1.34139
_diffrn_reflns_av_R_equivalents 0.0835
_diffrn_reflns_av_unetI/netI 0.0478
_diffrn_reflns_limit_h_max 30
_diffrn_reflns_limit_h_min -30
_diffrn_reflns_limit_k_max 14
_diffrn_reflns_limit_k_min -14
_diffrn_reflns_limit_l_max 29
_diffrn_reflns_limit_l_min -29
_diffrn_reflns_number 47973
_diffrn_reflns_theta_full 57.09
_diffrn_reflns_theta_max 57.09
_diffrn_reflns_theta_min 3.16
_diffrn_source MetalJet
_diffrn_source_type 'Liquid Metal source'
_exptl_absorpt_coefficient_mu 0.682
_exptl_absorpt_correction_T_max 0.94
_exptl_absorpt_correction_T_min 0.73
_exptl_absorpt_correction_type multi-scan
_exptl_absorpt_process_details
;
SADABS-2016/2 - Bruker AXS area detector scaling and absorption correction
;
_exptl_crystal_density_diffrn 1.005
_exptl_crystal_density_method 'not measured'
_exptl_crystal_description block
_exptl_crystal_F_000 2056
_exptl_crystal_size_max 0.200
_exptl_crystal_size_mid 0.200
_exptl_crystal_size_min 0.100
_refine_diff_density_max 0.253
_refine_diff_density_min -0.337
_refine_ls_extinction_method none
_refine_ls_goodness_of_fit_ref 1.046
_refine_ls_hydrogen_treatment constr
_refine_ls_matrix_type full
_refine_ls_number_parameters 334
_refine_ls_number_reflns 6660
_refine_ls_number_restraints 0
_refine_ls_restrained_S_all 1.046
_refine_ls_R_factor_all 0.0778
_refine_ls_R_factor_gt 0.0493
_refine_ls_shift/su_max 0.000
_refine_ls_shift/su_mean 0.000
_refine_ls_structure_factor_coef Fsqd
_refine_ls_weighting_details 'w=1/[\s^2^(Fo^2^)+(0.0757P)^2^+1.4391P] where P=(Fo^2^+2Fc^2^)/3'
_refine_ls_weighting_scheme calc
_refine_ls_wR_factor_gt 0.1309
_refine_ls_wR_factor_ref 0.1463
_reflns_number_gt 4497
_reflns_number_total 6660
_reflns_threshold_expression 'I > 2\s(I)'
_cod_data_source_file c9tc02467k2.cif
_cod_data_source_block ZNZ3430
_cod_depositor_comments
;
The following automatic conversions were performed:

data item '_exptl_absorpt_correction_type' value 'Multi-Scan' was
changed to 'multi-scan' in accordance with the
/home/saulius/struct/COD-crude-data/automatic-downloads/DataCite-retrospective/RSC/depositions/lib/dictionaries/cif_core.dic
dictionary named 'cif_core.dic' version 2.4.2 last updated on
2011-04-26.

Automatic conversion script
Id: cif_fix_values 6909 2019-04-08 15:41:33Z antanas 
;
_cod_database_code 7237869

loop_
_space_group_symop_operation_xyz
'x, y, z'
'-x, y, -z+1/2'
'x+1/2, y+1/2, z'
'-x+1/2, y+1/2, -z+1/2'
'-x, -y, -z'
'x, -y, z-1/2'
'-x+1/2, -y+1/2, -z'
'x+1/2, -y+1/2, z-1/2'

loop_
_atom_site_type_symbol
_atom_site_label
_atom_site_fract_x
_atom_site_fract_y
_atom_site_fract_z
_atom_site_U_iso_or_equiv
_atom_site_adp_type
_atom_site_calc_flag
_atom_site_refinement_flags_adp
_atom_site_refinement_flags_posn
_atom_site_occupancy
S S1 0.45508(3) 0.66155(5) 0.39490(3) 0.05290(18) Uani d . . 1
N N1 0.35678(7) 0.24911(14) 0.24227(6) 0.0381(4) Uani d . . 1
O O1 0.39909(7) 0.19823(14) 0.54509(7) 0.0560(4) Uani d . . 1
C C1 0.43152(8) 0.20252(17) 0.51009(8) 0.0357(4) Uani d . . 1
C C2 0.43880(8) 0.31203(16) 0.47781(8) 0.0338(4) Uani d . . 1
C C3 0.48644(8) 0.33309(17) 0.45344(8) 0.0369(4) Uani d . . 1
H H3 0.513928 0.27447 0.455162 0.044 Uiso calc U R 1
C C4 0.49424(9) 0.43837(18) 0.42673(9) 0.0419(5) Uani d . . 1
H H4 0.526975 0.453115 0.410646 0.05 Uiso calc U R 1
C C5 0.45295(9) 0.52203(17) 0.42403(8) 0.0385(5) Uani d . . 1
C C7 0.39750(8) 0.39560(16) 0.47431(8) 0.0353(4) Uani d . . 1
H H7 0.364978 0.380658 0.490744 0.042 Uiso calc U R 1
C C6 0.40389(8) 0.50108(16) 0.44673(8) 0.0356(4) Uani d . . 1
C C8 0.36668(9) 0.60056(17) 0.43853(8) 0.0398(5) Uani d . . 1
C C9 0.31337(10) 0.6101(2) 0.45132(9) 0.0517(6) Uani d . . 1
H H9 0.296562 0.546491 0.468071 0.062 Uiso calc U R 1
C C10 0.28503(12) 0.7136(2) 0.43934(10) 0.0615(7) Uani d . . 1
H H10 0.248241 0.720332 0.447108 0.074 Uiso calc U R 1
C C12 0.36207(12) 0.79978(19) 0.40196(11) 0.0604(7) Uani d . . 1
H H12 0.378557 0.864192 0.385483 0.072 Uiso calc U R 1
C C13 0.39020(10) 0.69420(18) 0.41256(9) 0.0465(5) Uani d . . 1
C C14 0.46569(8) 0.09670(16) 0.50239(8) 0.0316(4) Uani d . . 1
C C15 0.49421(8) 0.04817(16) 0.55256(8) 0.0334(4) Uani d . . 1
H H15 0.489818 0.081887 0.588802 0.04 Uiso calc U R 1
C C16 0.47118(7) 0.04745(16) 0.44807(8) 0.0313(4) Uani d . . 1
C C17 0.44027(8) 0.09268(16) 0.39351(8) 0.0312(4) Uani d . . 1
C C18 0.38534(8) 0.12555(16) 0.38941(8) 0.0327(4) Uani d . . 1
H H18 0.366388 0.113727 0.421699 0.039 Uiso calc U R 1
C C19 0.35774(8) 0.17474(17) 0.33980(8) 0.0337(4) Uani d . . 1
H H19 0.320238 0.196289 0.338299 0.04 Uiso calc U R 1
C C20 0.38441(8) 0.19311(17) 0.29184(8) 0.0334(4) Uani d . . 1
C C21 0.43840(8) 0.15613(19) 0.29444(9) 0.0418(5) Uani d . . 1
H H21 0.456677 0.164508 0.261437 0.05 Uiso calc U R 1
C C22 0.46594(8) 0.10728(18) 0.34439(8) 0.0393(5) Uani d . . 1
H H22 0.503041 0.083173 0.345321 0.047 Uiso calc U R 1
C C23 0.32233(8) 0.34631(17) 0.24930(8) 0.0343(4) Uani d . . 1
C C24 0.33898(9) 0.43335(19) 0.28896(9) 0.0466(5) Uani d . . 1
H H24 0.373748 0.428252 0.312552 0.056 Uiso calc U R 1
C C25 0.30515(10) 0.5276(2) 0.29432(10) 0.0554(6) Uani d . . 1
H H25 0.31688 0.587177 0.321598 0.066 Uiso calc U R 1
C C26 0.25462(10) 0.5363(2) 0.26057(10) 0.0555(6) Uani d . . 1
H H26 0.231431 0.601214 0.264374 0.067 Uiso calc U R 1
C C27 0.23827(9) 0.4500(2) 0.22147(10) 0.0528(6) Uani d . . 1
H H27 0.203544 0.455631 0.197823 0.063 Uiso calc U R 1
C C28 0.27136(9) 0.35490(18) 0.21583(9) 0.0429(5) Uani d . . 1
H H28 0.259118 0.295139 0.188864 0.052 Uiso calc U R 1
C C29 0.36602(8) 0.21638(19) 0.18559(8) 0.0371(5) Uani d . . 1
C C30 0.36937(9) 0.1001(2) 0.17083(9) 0.0484(5) Uani d . . 1
H H30 0.366335 0.041318 0.198881 0.058 Uiso calc U R 1
C C31 0.37719(10) 0.0691(3) 0.11485(11) 0.0623(7) Uani d . . 1
H H31 0.380076 -0.010855 0.105102 0.075 Uiso calc U R 1
C C32 0.38072(10) 0.1523(3) 0.07402(11) 0.0660(8) Uani d . . 1
H H32 0.385634 0.130524 0.035816 0.079 Uiso calc U R 1
C C33 0.37717(9) 0.2678(3) 0.08814(10) 0.0653(8) Uani d . . 1
H H33 0.379611 0.325703 0.059534 0.078 Uiso calc U R 1
C C34 0.37004(9) 0.3009(2) 0.14393(9) 0.0502(6) Uani d . . 1
H H34 0.367933 0.381153 0.153444 0.06 Uiso calc U R 1
C C11 0.30988(13) 0.8072(2) 0.41616(11) 0.0665(8) Uani d . . 1
H H11 0.290293 0.878533 0.409906 0.08 Uiso calc U R 1

loop_
_atom_site_aniso_label
_atom_site_aniso_U_11
_atom_site_aniso_U_22
_atom_site_aniso_U_33
_atom_site_aniso_U_12
_atom_site_aniso_U_13
_atom_site_aniso_U_23
S1 0.0656(4) 0.0323(3) 0.0569(4) -0.0041(3) -0.0049(3) 0.0102(2)
N1 0.0460(10) 0.0419(10) 0.0242(8) 0.0148(8) -0.0021(7) 0.0023(7)
O1 0.0631(10) 0.0527(10) 0.0576(10) 0.0224(8) 0.0271(8) 0.0195(8)
C1 0.0381(10) 0.0355(11) 0.0326(10) 0.0053(8) 0.0015(8) 0.0050(8)
C2 0.0430(11) 0.0280(10) 0.0286(10) 0.0055(8) -0.0009(8) 0.0014(8)
C3 0.0380(11) 0.0336(10) 0.0376(11) 0.0052(9) -0.0001(9) 0.0029(8)
C4 0.0460(12) 0.0367(11) 0.0418(12) -0.0026(9) 0.0023(9) 0.0022(9)
C5 0.0496(12) 0.0284(10) 0.0344(11) -0.0006(9) -0.0048(9) 0.0017(8)
C7 0.0396(11) 0.0318(10) 0.0332(10) 0.0079(8) 0.0009(8) 0.0004(8)
C6 0.0472(11) 0.0281(10) 0.0283(10) 0.0042(9) -0.0053(8) -0.0028(8)
C8 0.0561(13) 0.0297(11) 0.0290(10) 0.0089(9) -0.0102(9) -0.0050(8)
C9 0.0644(15) 0.0507(14) 0.0367(12) 0.0203(12) -0.0045(10) -0.0042(10)
C10 0.0748(17) 0.0618(17) 0.0431(13) 0.0338(14) -0.0077(12) -0.0087(12)
C12 0.088(2) 0.0299(12) 0.0527(14) 0.0095(12) -0.0244(13) -0.0010(10)
C13 0.0625(14) 0.0307(11) 0.0395(12) 0.0052(10) -0.0164(10) -0.0048(9)
C14 0.0358(10) 0.0268(10) 0.0309(10) 0.0016(8) 0.0007(8) 0.0050(8)
C15 0.0420(11) 0.0296(10) 0.0277(9) 0.0026(8) 0.0013(8) 0.0046(8)
C16 0.0354(10) 0.0257(9) 0.0311(10) 0.0008(8) -0.0014(8) 0.0072(8)
C17 0.0369(10) 0.0266(9) 0.0285(10) 0.0034(8) -0.0009(8) 0.0038(7)
C18 0.0355(10) 0.0327(10) 0.0295(10) -0.0003(8) 0.0028(8) 0.0038(8)
C19 0.0321(10) 0.0369(11) 0.0306(10) 0.0029(8) -0.0006(8) 0.0009(8)
C20 0.0364(10) 0.0351(10) 0.0266(10) 0.0061(8) -0.0022(8) 0.0046(8)
C21 0.0389(11) 0.0548(13) 0.0312(11) 0.0114(10) 0.0037(9) 0.0080(9)
C22 0.0358(10) 0.0480(12) 0.0333(11) 0.0121(9) 0.0021(8) 0.0074(9)
C23 0.0372(10) 0.0350(10) 0.0287(10) 0.0062(8) -0.0018(8) 0.0034(8)
C24 0.0500(13) 0.0446(13) 0.0397(12) 0.0059(10) -0.0124(10) -0.0027(10)
C25 0.0737(16) 0.0425(13) 0.0437(13) 0.0099(12) -0.0132(12) -0.0114(10)
C26 0.0676(15) 0.0443(13) 0.0516(14) 0.0195(11) -0.0024(12) -0.0067(11)
C27 0.0462(13) 0.0476(13) 0.0589(15) 0.0138(11) -0.0123(11) -0.0057(11)
C28 0.0438(12) 0.0387(11) 0.0419(12) 0.0064(9) -0.0088(9) -0.0044(9)
C29 0.0341(10) 0.0497(12) 0.0255(10) 0.0054(9) -0.0025(8) 0.0017(9)
C30 0.0517(13) 0.0553(14) 0.0380(12) 0.0055(11) 0.0049(10) -0.0070(10)
C31 0.0509(14) 0.0801(19) 0.0549(15) 0.0068(13) 0.0034(11) -0.0248(14)
C32 0.0477(14) 0.117(3) 0.0323(13) 0.0067(15) 0.0024(11) -0.0113(15)
C33 0.0463(14) 0.112(2) 0.0371(13) 0.0070(15) 0.0040(11) 0.0209(15)
C34 0.0501(13) 0.0641(15) 0.0352(12) 0.0054(11) 0.0015(10) 0.0118(11)
C11 0.092(2) 0.0469(15) 0.0513(15) 0.0295(14) -0.0231(14) -0.0102(12)

loop_
_atom_type_symbol
_atom_type_description
_atom_type_scat_dispersion_real
_atom_type_scat_dispersion_imag
_atom_type_scat_source
C C 0.0137 0.0067 'International Tables Vol C Tables 4.2.6.8 and 6.1.1.4'
H H 0.0000 0.0000 'International Tables Vol C Tables 4.2.6.8 and 6.1.1.4'
N N 0.0241 0.0134 'International Tables Vol C Tables 4.2.6.8 and 6.1.1.4'
O O 0.0389 0.0241 'International Tables Vol C Tables 4.2.6.8 and 6.1.1.4'
S S 0.2925 0.4295 'International Tables Vol C Tables 4.2.6.8 and 6.1.1.4'

loop_
_geom_angle_atom_site_label_1
_geom_angle_atom_site_label_2
_geom_angle_atom_site_label_3
_geom_angle_site_symmetry_1
_geom_angle
C5 S1 C13 . 91.48(10)
C20 N1 C29 . 121.33(15)
C20 N1 C23 . 119.16(15)
C29 N1 C23 . 119.33(15)
O1 C1 C2 . 120.63(18)
O1 C1 C14 . 118.48(17)
C2 C1 C14 . 120.83(17)
C7 C2 C3 . 120.34(18)
C7 C2 C1 . 118.20(18)
C3 C2 C1 . 121.42(17)
C4 C3 C2 . 120.86(18)
C4 C3 H3 . 119.6
C2 C3 H3 . 119.6
C3 C4 C5 . 118.37(19)
C3 C4 H4 . 120.8
C5 C4 H4 . 120.8
C4 C5 C6 . 121.62(18)
C4 C5 S1 . 126.08(16)
C6 C5 S1 . 112.30(15)
C6 C7 C2 . 119.88(19)
C6 C7 H7 . 120.1
C2 C7 H7 . 120.1
C7 C6 C5 . 118.89(18)
C7 C6 C8 . 129.22(19)
C5 C6 C8 . 111.86(18)
C9 C8 C13 . 119.55(19)
C9 C8 C6 . 128.8(2)
C13 C8 C6 . 111.6(2)
C10 C9 C8 . 119.2(3)
C10 C9 H9 . 120.4
C8 C9 H9 . 120.4
C11 C10 C9 . 120.5(3)
C11 C10 H10 . 119.8
C9 C10 H10 . 119.8
C11 C12 C13 . 117.8(3)
C11 C12 H12 . 121.1
C13 C12 H12 . 121.1
C8 C13 C12 . 121.2(2)
C8 C13 S1 . 112.69(15)
C12 C13 S1 . 126.1(2)
C15 C14 C16 . 119.59(17)
C15 C14 C1 . 116.49(17)
C16 C14 C1 . 123.90(16)
C16 C15 C14 5_656 122.86(18)
C16 C15 H15 5_656 118.6
C14 C15 H15 . 118.6
C15 C16 C14 5_656 117.55(16)
C15 C16 C17 5_656 120.49(17)
C14 C16 C17 . 121.93(16)
C18 C17 C22 . 117.31(16)
C18 C17 C16 . 121.85(16)
C22 C17 C16 . 120.80(17)
C19 C18 C17 . 121.71(17)
C19 C18 H18 . 119.1
C17 C18 H18 . 119.1
C18 C19 C20 . 120.43(18)
C18 C19 H19 . 119.8
C20 C19 H19 . 119.8
C21 C20 C19 . 118.44(17)
C21 C20 N1 . 121.43(17)
C19 C20 N1 . 120.13(17)
C22 C21 C20 . 120.82(18)
C22 C21 H21 . 119.6
C20 C21 H21 . 119.6
C21 C22 C17 . 121.18(18)
C21 C22 H22 . 119.4
C17 C22 H22 . 119.4
C28 C23 C24 . 118.98(18)
C28 C23 N1 . 119.78(17)
C24 C23 N1 . 121.24(17)
C25 C24 C23 . 120.12(19)
C25 C24 H24 . 119.9
C23 C24 H24 . 119.9
C26 C25 C24 . 120.7(2)
C26 C25 H25 . 119.7
C24 C25 H25 . 119.7
C27 C26 C25 . 119.0(2)
C27 C26 H26 . 120.5
C25 C26 H26 . 120.5
C26 C27 C28 . 121.0(2)
C26 C27 H27 . 119.5
C28 C27 H27 . 119.5
C27 C28 C23 . 120.14(19)
C27 C28 H28 . 119.9
C23 C28 H28 . 119.9
C30 C29 C34 . 119.2(2)
C30 C29 N1 . 120.58(18)
C34 C29 N1 . 120.22(19)
C29 C30 C31 . 120.1(2)
C29 C30 H30 . 120.0
C31 C30 H30 . 120.0
C32 C31 C30 . 120.5(3)
C32 C31 H31 . 119.7
C30 C31 H31 . 119.7
C31 C32 C33 . 119.8(2)
C31 C32 H32 . 120.1
C33 C32 H32 . 120.1
C32 C33 C34 . 120.7(3)
C32 C33 H33 . 119.7
C34 C33 H33 . 119.7
C29 C34 C33 . 119.7(2)
C29 C34 H34 . 120.1
C33 C34 H34 . 120.1
C12 C11 C10 . 121.7(2)
C12 C11 H11 . 119.1
C10 C11 H11 . 119.1

loop_
_geom_bond_atom_site_label_1
_geom_bond_atom_site_label_2
_geom_bond_site_symmetry_2
_geom_bond_distance
S1 C5 . 1.743(2)
S1 C13 . 1.743(3)
N1 C20 . 1.410(2)
N1 C29 . 1.424(2)
N1 C23 . 1.424(2)
O1 C1 . 1.221(2)
C1 C2 . 1.489(3)
C1 C14 . 1.501(3)
C2 C7 . 1.390(3)
C2 C3 . 1.394(3)
C3 C4 . 1.385(3)
C3 H3 . 0.95
C4 C5 . 1.392(3)
C4 H4 . 0.95
C5 C6 . 1.405(3)
C7 C6 . 1.390(3)
C7 H7 . 0.95
C6 C8 . 1.458(3)
C8 C9 . 1.389(3)
C8 C13 . 1.398(3)
C9 C10 . 1.384(3)
C9 H9 . 0.95
C10 C11 . 1.383(4)
C10 H10 . 0.95
C12 C11 . 1.372(4)
C12 C13 . 1.399(3)
C12 H12 . 0.95
C14 C15 . 1.392(2)
C14 C16 . 1.411(3)
C15 C16 5_656 1.389(3)
C15 H15 . 0.95
C16 C17 . 1.480(2)
C17 C18 . 1.392(3)
C17 C22 . 1.395(3)
C18 C19 . 1.377(3)
C18 H18 . 0.95
C19 C20 . 1.391(3)
C19 H19 . 0.95
C20 C21 . 1.386(3)
C21 C22 . 1.380(3)
C21 H21 . 0.95
C22 H22 . 0.95
C23 C28 . 1.382(3)
C23 C24 . 1.383(3)
C24 C25 . 1.381(3)
C24 H24 . 0.95
C25 C26 . 1.376(3)
C25 H25 . 0.95
C26 C27 . 1.367(3)
C26 H26 . 0.95
C27 C28 . 1.378(3)
C27 H27 . 0.95
C28 H28 . 0.95
C29 C30 . 1.384(3)
C29 C34 . 1.387(3)
C30 C31 . 1.393(3)
C30 H30 . 0.95
C31 C32 . 1.361(4)
C31 H31 . 0.95
C32 C33 . 1.370(4)
C32 H32 . 0.95
C33 C34 . 1.391(3)
C33 H33 . 0.95
C34 H34 . 0.95
C11 H11 . 0.95

loop_
_geom_torsion_atom_site_label_1
_geom_torsion_atom_site_label_2
_geom_torsion_atom_site_label_3
_geom_torsion_atom_site_label_4
_geom_torsion_site_symmetry_1
_geom_torsion_site_symmetry_4
_geom_torsion
O1 C1 C2 C7 . . -19.6(3)
C14 C1 C2 C7 . . 163.23(17)
O1 C1 C2 C3 . . 158.0(2)
C14 C1 C2 C3 . . -19.1(3)
C7 C2 C3 C4 . . 1.7(3)
C1 C2 C3 C4 . . -175.84(18)
C2 C3 C4 C5 . . -1.0(3)
C3 C4 C5 C6 . . -1.1(3)
C3 C4 C5 S1 . . 177.61(15)
C13 S1 C5 C4 . . -178.84(19)
C13 S1 C5 C6 . . -0.07(15)
C3 C2 C7 C6 . . -0.5(3)
C1 C2 C7 C6 . . 177.20(17)
C2 C7 C6 C5 . . -1.5(3)
C2 C7 C6 C8 . . -179.33(18)
C4 C5 C6 C7 . . 2.3(3)
S1 C5 C6 C7 . . -176.53(14)
C4 C5 C6 C8 . . -179.51(17)
S1 C5 C6 C8 . . 1.6(2)
C7 C6 C8 C9 . . -6.9(3)
C5 C6 C8 C9 . . 175.12(19)
C7 C6 C8 C13 . . 175.10(19)
C5 C6 C8 C13 . . -2.8(2)
C13 C8 C9 C10 . . -1.6(3)
C6 C8 C9 C10 . . -179.4(2)
C8 C9 C10 C11 . . -1.5(3)
C9 C8 C13 C12 . . 3.4(3)
C6 C8 C13 C12 . . -178.42(18)
C9 C8 C13 S1 . . -175.37(15)
C6 C8 C13 S1 . . 2.8(2)
C11 C12 C13 C8 . . -2.1(3)
C11 C12 C13 S1 . . 176.52(18)
C5 S1 C13 C8 . . -1.61(16)
C5 S1 C13 C12 . . 179.7(2)
O1 C1 C14 C15 . . -51.2(3)
C2 C1 C14 C15 . . 126.0(2)
O1 C1 C14 C16 . . 130.5(2)
C2 C1 C14 C16 . . -52.3(3)
C16 C14 C15 C16 . 5_656 0.6(3)
C1 C14 C15 C16 . 5_656 -177.84(17)
C15 C14 C16 C15 . 5_656 -0.5(3)
C1 C14 C16 C15 . 5_656 177.74(18)
C15 C14 C16 C17 . . 177.70(17)
C1 C14 C16 C17 . . -4.0(3)
C15 C16 C17 C18 5_656 . 136.92(19)
C14 C16 C17 C18 . . -41.3(3)
C15 C16 C17 C22 5_656 . -45.1(3)
C14 C16 C17 C22 . . 136.8(2)
C22 C17 C18 C19 . . -2.5(3)
C16 C17 C18 C19 . . 175.63(18)
C17 C18 C19 C20 . . 0.0(3)
C18 C19 C20 C21 . . 2.8(3)
C18 C19 C20 N1 . . -176.66(18)
C29 N1 C20 C21 . . 36.0(3)
C23 N1 C20 C21 . . -138.9(2)
C29 N1 C20 C19 . . -144.57(19)
C23 N1 C20 C19 . . 40.5(3)
C19 C20 C21 C22 . . -3.1(3)
N1 C20 C21 C22 . . 176.37(19)
C20 C21 C22 C17 . . 0.6(3)
C18 C17 C22 C21 . . 2.2(3)
C16 C17 C22 C21 . . -175.93(19)
C20 N1 C23 C28 . . -136.1(2)
C29 N1 C23 C28 . . 48.9(3)
C20 N1 C23 C24 . . 44.3(3)
C29 N1 C23 C24 . . -130.8(2)
C28 C23 C24 C25 . . -0.6(3)
N1 C23 C24 C25 . . 179.0(2)
C23 C24 C25 C26 . . 0.1(4)
C24 C25 C26 C27 . . 0.0(4)
C25 C26 C27 C28 . . 0.5(4)
C26 C27 C28 C23 . . -1.0(4)
C24 C23 C28 C27 . . 1.1(3)
N1 C23 C28 C27 . . -178.6(2)
C20 N1 C29 C30 . . 42.9(3)
C23 N1 C29 C30 . . -142.1(2)
C20 N1 C29 C34 . . -139.1(2)
C23 N1 C29 C34 . . 35.8(3)
C34 C29 C30 C31 . . 0.6(3)
N1 C29 C30 C31 . . 178.55(19)
C29 C30 C31 C32 . . -1.1(4)
C30 C31 C32 C33 . . 0.7(4)
C31 C32 C33 C34 . . 0.1(4)
C30 C29 C34 C33 . . 0.2(3)
N1 C29 C34 C33 . . -177.78(19)
C32 C33 C34 C29 . . -0.5(4)
C13 C12 C11 C10 . . -1.0(4)
C9 C10 C11 C12 . . 2.8(4)
